data_1543469
loop_
_publ_author_name
'Ito, Suguru'
'Ono, Kosuke'
'Johmoto, Kohei'
'Uekusa, Hidehiro'
'Iwasawa, Nobuharu'

_publ_section_title
;
 Switching of the solid-state guest selectivity: solvent-dependent
 selective guest inclusion in a crystalline macrocyclic boronic ester
;
_journal_issue 9
_journal_name_full 'Chem. Sci.'
_journal_page_first 5765
_journal_paper_doi 10.1039/C5SC04766H
_journal_volume 7
_journal_year 2016
_chemical_formula_moiety 'C44 H40 B4 N4 O8 S2, C8 H6 O, 4(C H Cl3)'
_chemical_formula_sum 'C56 H50 B4 Cl12 N4 O9 S2'
_chemical_formula_weight 1455.76
_chemical_name_systematic
;
 ?
;
_space_group_IT_number 14
_symmetry_cell_setting monoclinic
_symmetry_space_group_name_Hall '-P 2ybc'
_symmetry_space_group_name_H-M 'P 1 21/c 1'
_atom_sites_solution_hydrogens geom
_atom_sites_solution_primary direct
_atom_sites_solution_secondary difmap
_audit_creation_method SHELXL-97
_audit_update_record
;
2014-05-27 deposited with the CCDC.
2016-06-16 downloaded from the CCDC.
;
_cell_angle_alpha 90.00
_cell_angle_beta 122.711(4)
_cell_angle_gamma 90.00
_cell_formula_units_Z 2
_cell_length_a 13.6823(12)
_cell_length_b 14.0543(13)
_cell_length_c 20.5851(14)
_cell_measurement_reflns_used 26490
_cell_measurement_temperature 173(2)
_cell_measurement_theta_max 27.42
_cell_measurement_theta_min 3.01
_cell_volume 3330.6(5)
_computing_cell_refinement 'PROCESS-AUTO (Rigaku, 1998)'
_computing_data_collection 'PROCESS-AUTO (Rigaku, 1998)'
_computing_data_reduction 'PROCESS-AUTO (Rigaku, 1998)'
_computing_molecular_graphics 'ORTEP-3 (Farrugia, 2008)'
_computing_publication_material 'SHELXL-97 (Sheldrick, 1997)'
_computing_structure_refinement 'SHELXL-97 (Sheldrick, 1997)'
_computing_structure_solution 'SHELXS-97 (Sheldrick, 1990)'
_diffrn_ambient_temperature 173(2)
_diffrn_measured_fraction_theta_full 0.997
_diffrn_measured_fraction_theta_max 0.997
_diffrn_measurement_device_type 'Rigaku R-AXIS RAPID II IP Area Detector'
_diffrn_measurement_method '\w scans'
_diffrn_radiation_monochromator graphite
_diffrn_radiation_source 'rotating anode X-ray tube'
_diffrn_radiation_type MoK\a
_diffrn_radiation_wavelength 0.71075
_diffrn_reflns_av_R_equivalents 0.0455
_diffrn_reflns_av_sigmaI/netI 0.0308
_diffrn_reflns_limit_h_max 17
_diffrn_reflns_limit_h_min -17
_diffrn_reflns_limit_k_max 18
_diffrn_reflns_limit_k_min -18
_diffrn_reflns_limit_l_max 26
_diffrn_reflns_limit_l_min -26
_diffrn_reflns_number 51293
_diffrn_reflns_theta_full 27.42
_diffrn_reflns_theta_max 27.42
_diffrn_reflns_theta_min 3.01
_exptl_absorpt_coefficient_mu 0.617
_exptl_absorpt_correction_T_max 0.9483
_exptl_absorpt_correction_T_min 0.7825
_exptl_absorpt_correction_type multi-scan
_exptl_absorpt_process_details 'Absorption was corrected by ABSCOR'
_exptl_crystal_colour colorless
_exptl_crystal_density_diffrn 1.452
_exptl_crystal_density_method 'not measured'
_exptl_crystal_description block
_exptl_crystal_F_000 1484
_exptl_crystal_size_max 0.19
_exptl_crystal_size_mid 0.10
_exptl_crystal_size_min 0.09
_refine_diff_density_max 0.990
_refine_diff_density_min -0.783
_refine_diff_density_rms 0.076
_refine_ls_extinction_method none
_refine_ls_goodness_of_fit_ref 1.050
_refine_ls_hydrogen_treatment constr
_refine_ls_matrix_type full
_refine_ls_number_parameters 405
_refine_ls_number_reflns 7581
_refine_ls_number_restraints 0
_refine_ls_restrained_S_all 1.050
_refine_ls_R_factor_all 0.0614
_refine_ls_R_factor_gt 0.0502
_refine_ls_shift/su_max 0.004
_refine_ls_shift/su_mean 0.000
_refine_ls_structure_factor_coef Fsqd
_refine_ls_weighting_details 'calc w=1/[\s^2^(Fo^2^)+(0.0830P)^2^+1.5851P] where P=(Fo^2^+2Fc^2^)/3'
_refine_ls_weighting_scheme calc
_refine_ls_wR_factor_gt 0.1366
_refine_ls_wR_factor_ref 0.1455
_reflns_number_gt 6101
_reflns_number_total 7581
_reflns_threshold_expression >2sigma(I)
_cod_data_source_file c5sc04766h2.cif
_cod_data_source_block shelxl
_cod_depositor_comments 'Adding full bibliography for 1543464--1543470.cif.'
_cod_original_sg_symbol_H-M P21/c
_cod_database_code 1543469

loop_
_symmetry_equiv_pos_as_xyz
'x, y, z'
'-x, y+1/2, -z+1/2'
'-x, -y, -z'
'x, -y-1/2, z-1/2'

loop_
_atom_site_label
_atom_site_type_symbol
_atom_site_fract_x
_atom_site_fract_y
_atom_site_fract_z
_atom_site_U_iso_or_equiv
_atom_site_adp_type
_atom_site_occupancy
_atom_site_symmetry_multiplicity
_atom_site_calc_flag
_atom_site_refinement_flags
_atom_site_disorder_assembly
_atom_site_disorder_group
C1 C 0.79553(17) 0.71319(14) 0.37991(11) 0.0280(4) Uani 1 1 d . . .
C2 C 0.86083(17) 0.75107(14) 0.45628(11) 0.0276(4) Uani 1 1 d . . .
C3 C 0.83664(18) 0.71286(16) 0.50754(12) 0.0319(4) Uani 1 1 d . . .
H3 H 0.8771 0.7369 0.5588 0.038 Uiso 1 1 calc R . .
C4 C 0.75430(18) 0.63945(16) 0.48762(12) 0.0317(4) Uani 1 1 d . . .
H4 H 0.7422 0.6166 0.5262 0.038 Uiso 1 1 calc R . .
C5 C 0.69112(17) 0.59965(14) 0.41531(12) 0.0274(4) Uani 1 1 d . . .
C6 C 0.71154(17) 0.63845(14) 0.35966(11) 0.0274(4) Uani 1 1 d . . .
C7 C 0.51525(16) 0.37279(14) 0.36010(11) 0.0261(4) Uani 1 1 d . . .
H7 H 0.4350 0.3549 0.3172 0.031 Uiso 1 1 calc R . .
C8 C 0.52037(17) 0.40415(13) 0.43453(11) 0.0261(4) Uani 1 1 d . . .
H8 H 0.4410 0.4184 0.4233 0.031 Uiso 1 1 calc R . .
C9 C 0.57862(17) 0.32226(14) 0.49397(11) 0.0279(4) Uani 1 1 d . . .
C10 C 0.64365(16) 0.26902(13) 0.46407(11) 0.0238(4) Uani 1 1 d . . .
C11 C 0.73415(16) 0.20436(13) 0.50341(11) 0.0250(4) Uani 1 1 d . . .
H11 H 0.7666 0.1905 0.5564 0.030 Uiso 1 1 calc R . .
C12 C 0.77551(15) 0.16065(13) 0.46210(10) 0.0226(4) Uani 1 1 d . . .
C13 C 0.87923(16) 0.09588(13) 0.49304(11) 0.0239(4) Uani 1 1 d . . .
H13 H 0.8689 0.0347 0.5135 0.029 Uiso 1 1 calc R . .
C14 C 0.89218(16) 0.08054(13) 0.42320(11) 0.0249(4) Uani 1 1 d . . .
H14 H 0.9085 0.0123 0.4188 0.030 Uiso 1 1 calc R . .
C15 C 0.77794(17) 0.11361(14) 0.35022(11) 0.0269(4) Uani 1 1 d . . .
C16 C 0.72547(16) 0.17703(13) 0.38341(11) 0.0239(4) Uani 1 1 d . . .
C17 C 0.63687(16) 0.24326(14) 0.34471(11) 0.0255(4) Uani 1 1 d . . .
H17 H 0.6032 0.2560 0.2914 0.031 Uiso 1 1 calc R . .
C18 C 0.59916(16) 0.29020(13) 0.38670(11) 0.0235(4) Uani 1 1 d . . .
C19 C 0.4821(2) 0.25705(16) 0.48565(14) 0.0380(5) Uani 1 1 d . . .
H19A H 0.4282 0.2411 0.4311 0.057 Uiso 1 1 calc R . .
H19B H 0.4399 0.2900 0.5052 0.057 Uiso 1 1 calc R . .
H19C H 0.5167 0.1986 0.5153 0.057 Uiso 1 1 calc R . .
C20 C 0.6557(2) 0.35727(18) 0.57686(13) 0.0407(5) Uani 1 1 d . . .
H20A H 0.6913 0.3026 0.6115 0.061 Uiso 1 1 calc R . .
H20B H 0.6087 0.3932 0.5912 0.061 Uiso 1 1 calc R . .
H20C H 0.7168 0.3985 0.5812 0.061 Uiso 1 1 calc R . .
C21 C 0.7004(2) 0.02566(18) 0.31338(15) 0.0440(6) Uani 1 1 d . . .
H21A H 0.6959 -0.0095 0.3528 0.066 Uiso 1 1 calc R . .
H21B H 0.7335 -0.0154 0.2916 0.066 Uiso 1 1 calc R . .
H21C H 0.6223 0.0458 0.2723 0.066 Uiso 1 1 calc R . .
C22 C 0.7964(2) 0.16455(19) 0.29234(14) 0.0427(5) Uani 1 1 d . . .
H22A H 0.7210 0.1818 0.2466 0.064 Uiso 1 1 calc R . .
H22B H 0.8377 0.1223 0.2771 0.064 Uiso 1 1 calc R . .
H22C H 0.8425 0.2222 0.3160 0.064 Uiso 1 1 calc R . .
B1 B 0.61183(18) 0.51261(15) 0.40251(13) 0.0257(4) Uani 1 1 d . . .
B2 B 1.03693(19) 0.17679(16) 0.51300(13) 0.0262(4) Uani 1 1 d . . .
N1 N 0.80304(17) 0.74136(14) 0.32004(10) 0.0356(4) Uani 1 1 d . . .
N2 N 0.65777(17) 0.61130(13) 0.28514(11) 0.0361(4) Uani 1 1 d . . .
O1 O 0.56164(12) 0.45290(10) 0.34013(8) 0.0273(3) Uani 1 1 d . . .
O2 O 0.59147(13) 0.48833(10) 0.45861(8) 0.0302(3) Uani 1 1 d . . .
O3 O 0.98892(12) 0.14012(11) 0.44042(8) 0.0315(3) Uani 1 1 d . . .
O4 O 0.98471(11) 0.14675(9) 0.55041(7) 0.0255(3) Uani 1 1 d . . .
S1 S 0.71225(6) 0.67614(4) 0.24738(3) 0.04330(17) Uani 1 1 d . . .
C201 C 1.0264(7) 0.4772(5) 0.6163(3) 0.0812(8) Uani 0.50 1 d PG A -1
H201 H 1.0486 0.4778 0.6687 0.097 Uiso 0.50 1 calc PR A -1
C202 C 0.9424(6) 0.4136(5) 0.5645(4) 0.0812(8) Uani 0.50 1 d PG A -1
H202 H 0.9072 0.3707 0.5816 0.097 Uiso 0.50 1 calc PR A -1
C203 C 0.9098(5) 0.4128(4) 0.4878(4) 0.0812(8) Uani 0.50 1 d PG A -1
H203 H 0.8524 0.3693 0.4525 0.097 Uiso 0.50 1 calc PR A -1
C204 C 0.9613(7) 0.4756(5) 0.4628(3) 0.0812(8) Uani 0.50 1 d PG A -1
C205 C 1.0453(6) 0.5393(5) 0.5146(4) 0.0812(8) Uani 0.50 1 d PG A -1
C206 C 1.0779(5) 0.5401(4) 0.5913(3) 0.0812(8) Uani 0.50 1 d PG A -1
H206 H 1.1353 0.5836 0.6266 0.097 Uiso 0.50 1 calc PR A -1
C207 C 0.9485(8) 0.4846(7) 0.3921(6) 0.0812(8) Uani 0.50 1 d P A -1
H207 H 0.8991 0.4504 0.3457 0.097 Uiso 0.50 1 calc PR A -1
C208 C 1.0215(9) 0.5521(7) 0.4052(6) 0.0812(8) Uani 0.50 1 d P A -1
H208 H 1.0307 0.5749 0.3653 0.097 Uiso 0.50 1 calc PR A -1
O201 O 1.0873(5) 0.5910(4) 0.4806(4) 0.0812(8) Uani 0.50 1 d P A -1
C23 C 0.0460(2) 0.3698(2) 0.22405(14) 0.0450(6) Uani 1 1 d . . .
H23 H 0.0612 0.3451 0.1848 0.054 Uiso 1 1 calc R B 1
Cl1A Cl 0.1781(7) 0.4021(6) 0.3072(4) 0.0602(13) Uani 0.66(3) 1 d P C 1
Cl2A Cl -0.0381(4) 0.4758(2) 0.1881(2) 0.0618(9) Uani 0.66(3) 1 d P C 1
Cl3A Cl -0.0318(4) 0.2847(4) 0.2396(3) 0.0692(11) Uani 0.66(3) 1 d P C 1
Cl1B Cl 0.1835(15) 0.3815(17) 0.3129(9) 0.067(3) Uani 0.34(3) 1 d P C 2
Cl2B Cl -0.0498(11) 0.4594(15) 0.1965(8) 0.100(3) Uani 0.34(3) 1 d P C 2
Cl3B Cl -0.005(2) 0.2641(16) 0.2440(9) 0.106(4) Uani 0.34(3) 1 d P C 2
C24 C 0.54373(19) 0.43647(16) 0.16782(13) 0.0350(5) Uani 1 1 d . . .
H24 H 0.5529 0.4654 0.2152 0.042 Uiso 1 1 calc R . .
Cl4A Cl 0.68137(6) 0.40160(5) 0.18914(5) 0.0607(2) Uani 1 1 d . . .
Cl5A Cl 0.48349(7) 0.52184(5) 0.09422(4) 0.05737(19) Uani 1 1 d . . .
Cl6A Cl 0.45191(6) 0.33661(4) 0.14152(4) 0.04592(16) Uani 1 1 d . . .

loop_
_atom_site_aniso_label
_atom_site_aniso_U_11
_atom_site_aniso_U_22
_atom_site_aniso_U_33
_atom_site_aniso_U_23
_atom_site_aniso_U_13
_atom_site_aniso_U_12
C1 0.0261(9) 0.0294(10) 0.0257(9) 0.0011(8) 0.0122(8) 0.0006(7)
C2 0.0234(9) 0.0291(9) 0.0273(10) -0.0023(8) 0.0117(8) 0.0001(7)
C3 0.0286(10) 0.0399(11) 0.0268(10) -0.0071(8) 0.0147(8) -0.0046(8)
C4 0.0315(10) 0.0387(11) 0.0281(10) -0.0019(8) 0.0182(9) -0.0029(8)
C5 0.0245(9) 0.0279(9) 0.0278(9) 0.0001(8) 0.0129(8) 0.0009(7)
C6 0.0259(9) 0.0264(9) 0.0240(9) 0.0001(7) 0.0095(8) 0.0004(7)
C7 0.0214(8) 0.0263(9) 0.0254(9) 0.0023(7) 0.0093(8) 0.0011(7)
C8 0.0243(9) 0.0241(9) 0.0312(10) 0.0017(8) 0.0158(8) 0.0033(7)
C9 0.0297(9) 0.0289(10) 0.0274(9) 0.0029(8) 0.0170(8) 0.0058(8)
C10 0.0239(8) 0.0244(9) 0.0228(9) 0.0006(7) 0.0123(8) 0.0014(7)
C11 0.0255(9) 0.0270(9) 0.0211(8) 0.0028(7) 0.0117(7) 0.0026(7)
C12 0.0210(8) 0.0219(8) 0.0221(8) 0.0007(7) 0.0099(7) 0.0003(7)
C13 0.0225(8) 0.0217(8) 0.0247(9) -0.0001(7) 0.0110(8) 0.0004(7)
C14 0.0234(9) 0.0218(8) 0.0284(9) -0.0044(7) 0.0133(8) -0.0012(7)
C15 0.0254(9) 0.0302(10) 0.0241(9) -0.0038(8) 0.0128(8) 0.0010(7)
C16 0.0229(8) 0.0261(9) 0.0225(9) -0.0025(7) 0.0122(7) -0.0020(7)
C17 0.0244(9) 0.0279(9) 0.0199(8) 0.0003(7) 0.0092(7) 0.0003(7)
C18 0.0202(8) 0.0240(9) 0.0231(8) 0.0021(7) 0.0096(7) 0.0012(7)
C19 0.0428(12) 0.0370(11) 0.0482(13) 0.0089(10) 0.0338(11) 0.0056(9)
C20 0.0475(13) 0.0445(13) 0.0278(10) -0.0013(9) 0.0189(10) 0.0141(10)
C21 0.0315(11) 0.0477(13) 0.0474(13) -0.0262(11) 0.0178(10) -0.0095(10)
C22 0.0455(13) 0.0569(15) 0.0352(12) 0.0094(10) 0.0280(11) 0.0138(11)
B1 0.0218(9) 0.0255(10) 0.0264(10) 0.0027(8) 0.0109(9) 0.0043(8)
B2 0.0229(10) 0.0268(10) 0.0269(10) -0.0012(8) 0.0121(9) 0.0024(8)
N1 0.0399(10) 0.0368(10) 0.0270(9) -0.0004(7) 0.0161(8) -0.0071(8)
N2 0.0409(10) 0.0345(9) 0.0264(8) -0.0015(7) 0.0140(8) -0.0087(8)
O1 0.0276(7) 0.0251(7) 0.0240(6) 0.0029(5) 0.0106(6) 0.0003(5)
O2 0.0333(7) 0.0279(7) 0.0335(8) -0.0044(6) 0.0207(7) -0.0029(6)
O3 0.0262(7) 0.0403(8) 0.0301(7) -0.0107(6) 0.0167(6) -0.0087(6)
O4 0.0221(6) 0.0271(7) 0.0218(6) 0.0001(5) 0.0082(5) 0.0003(5)
S1 0.0555(4) 0.0444(3) 0.0238(3) -0.0027(2) 0.0174(3) -0.0169(3)
C201 0.0809(17) 0.0841(17) 0.083(2) 0.0112(17) 0.0473(17) 0.0297(13)
C202 0.0809(17) 0.0841(17) 0.083(2) 0.0112(17) 0.0473(17) 0.0297(13)
C203 0.0809(17) 0.0841(17) 0.083(2) 0.0112(17) 0.0473(17) 0.0297(13)
C204 0.0809(17) 0.0841(17) 0.083(2) 0.0112(17) 0.0473(17) 0.0297(13)
C205 0.0809(17) 0.0841(17) 0.083(2) 0.0112(17) 0.0473(17) 0.0297(13)
C206 0.0809(17) 0.0841(17) 0.083(2) 0.0112(17) 0.0473(17) 0.0297(13)
C207 0.0809(17) 0.0841(17) 0.083(2) 0.0112(17) 0.0473(17) 0.0297(13)
C208 0.0809(17) 0.0841(17) 0.083(2) 0.0112(17) 0.0473(17) 0.0297(13)
O201 0.0809(17) 0.0841(17) 0.083(2) 0.0112(17) 0.0473(17) 0.0297(13)
C23 0.0373(12) 0.0669(16) 0.0334(12) -0.0037(11) 0.0208(10) -0.0059(11)
Cl1A 0.046(2) 0.093(2) 0.0342(13) -0.0037(11) 0.0164(13) -0.0155(19)
Cl2A 0.0785(16) 0.061(2) 0.0512(10) 0.0029(7) 0.0386(9) 0.0139(10)
Cl3A 0.0618(15) 0.0813(17) 0.0740(16) 0.0097(11) 0.0429(13) -0.0181(11)
Cl1B 0.044(2) 0.120(9) 0.028(2) -0.013(4) 0.0133(16) 0.004(4)
Cl2B 0.069(3) 0.163(7) 0.071(3) 0.006(4) 0.039(3) 0.047(4)
Cl3B 0.112(7) 0.116(7) 0.129(6) -0.013(4) 0.090(5) -0.041(6)
C24 0.0357(11) 0.0323(11) 0.0343(11) -0.0019(9) 0.0171(9) 0.0009(9)
Cl4A 0.0402(3) 0.0558(4) 0.0783(5) -0.0084(3) 0.0269(3) 0.0053(3)
Cl5A 0.0646(4) 0.0519(4) 0.0509(4) 0.0183(3) 0.0281(3) 0.0092(3)
Cl6A 0.0497(3) 0.0417(3) 0.0411(3) -0.0086(2) 0.0211(3) -0.0114(2)

loop_
_atom_type_symbol
_atom_type_description
_atom_type_scat_dispersion_real
_atom_type_scat_dispersion_imag
_atom_type_scat_source
C C 0.0033 0.0016 'International Tables Vol C Tables 4.2.6.8 and 6.1.1.4'
H H 0.0000 0.0000 'International Tables Vol C Tables 4.2.6.8 and 6.1.1.4'
B B 0.0013 0.0007 'International Tables Vol C Tables 4.2.6.8 and 6.1.1.4'
N N 0.0061 0.0033 'International Tables Vol C Tables 4.2.6.8 and 6.1.1.4'
O O 0.0106 0.0060 'International Tables Vol C Tables 4.2.6.8 and 6.1.1.4'
S S 0.1246 0.1234 'International Tables Vol C Tables 4.2.6.8 and 6.1.1.4'
Cl Cl 0.1484 0.1585 'International Tables Vol C Tables 4.2.6.8 and 6.1.1.4'

loop_
_geom_angle_atom_site_label_1
_geom_angle_atom_site_label_2
_geom_angle_atom_site_label_3
_geom_angle
_geom_angle_site_symmetry_3
N1 C1 C2 125.81(19) .
N1 C1 C6 113.05(18) .
C2 C1 C6 121.14(18) .
C3 C2 C1 115.66(18) .
C3 C2 B2 118.59(18) 3_766
C1 C2 B2 125.47(18) 3_766
C2 C3 C4 123.14(19) .
C2 C3 H3 118.4 .
C4 C3 H3 118.4 .
C5 C4 C3 123.20(19) .
C5 C4 H4 118.4 .
C3 C4 H4 118.4 .
C4 C5 C6 115.67(18) .
C4 C5 B1 118.40(18) .
C6 C5 B1 125.76(18) .
N2 C6 C5 125.59(18) .
N2 C6 C1 113.23(18) .
C5 C6 C1 121.17(18) .
O1 C7 C18 109.54(15) .
O1 C7 C8 105.30(15) .
C18 C7 C8 103.82(15) .
O1 C7 H7 112.5 .
C18 C7 H7 112.5 .
C8 C7 H7 112.5 .
O2 C8 C9 112.02(16) .
O2 C8 C7 103.52(15) .
C9 C8 C7 107.26(15) .
O2 C8 H8 111.2 .
C9 C8 H8 111.2 .
C7 C8 H8 111.2 .
C20 C9 C10 114.13(17) .
C20 C9 C19 110.50(18) .
C10 C9 C19 108.41(16) .
C20 C9 C8 113.19(17) .
C10 C9 C8 102.07(15) .
C19 C9 C8 108.06(17) .
C11 C10 C18 120.42(17) .
C11 C10 C9 128.06(17) .
C18 C10 C9 111.50(16) .
C10 C11 C12 117.43(17) .
C10 C11 H11 121.3 .
C12 C11 H11 121.3 .
C11 C12 C16 121.97(17) .
C11 C12 C13 127.50(17) .
C16 C12 C13 110.45(16) .
O4 C13 C12 109.77(14) .
O4 C13 C14 104.95(14) .
C12 C13 C14 104.17(15) .
O4 C13 H13 112.5 .
C12 C13 H13 112.5 .
C14 C13 H13 112.5 .
O3 C14 C15 112.19(16) .
O3 C14 C13 103.93(14) .
C15 C14 C13 107.26(15) .
O3 C14 H14 111.1 .
C15 C14 H14 111.1 .
C13 C14 H14 111.1 .
C16 C15 C22 113.24(17) .
C16 C15 C21 109.02(16) .
C22 C15 C21 110.76(19) .
C16 C15 C14 102.44(15) .
C22 C15 C14 113.21(17) .
C21 C15 C14 107.73(17) .
C17 C16 C12 120.36(17) .
C17 C16 C15 127.87(17) .
C12 C16 C15 111.76(16) .
C16 C17 C18 117.65(17) .
C16 C17 H17 121.2 .
C18 C17 H17 121.2 .
C17 C18 C10 121.94(17) .
C17 C18 C7 127.14(17) .
C10 C18 C7 110.78(16) .
C9 C19 H19A 109.5 .
C9 C19 H19B 109.5 .
H19A C19 H19B 109.5 .
C9 C19 H19C 109.5 .
H19A C19 H19C 109.5 .
H19B C19 H19C 109.5 .
C9 C20 H20A 109.5 .
C9 C20 H20B 109.5 .
H20A C20 H20B 109.5 .
C9 C20 H20C 109.5 .
H20A C20 H20C 109.5 .
H20B C20 H20C 109.5 .
C15 C21 H21A 109.5 .
C15 C21 H21B 109.5 .
H21A C21 H21B 109.5 .
C15 C21 H21C 109.5 .
H21A C21 H21C 109.5 .
H21B C21 H21C 109.5 .
C15 C22 H22A 109.5 .
C15 C22 H22B 109.5 .
H22A C22 H22B 109.5 .
C15 C22 H22C 109.5 .
H22A C22 H22C 109.5 .
H22B C22 H22C 109.5 .
O1 B1 O2 114.27(18) .
O1 B1 C5 126.15(18) .
O2 B1 C5 119.52(18) .
O3 B2 O4 114.18(17) .
O3 B2 C2 118.98(18) 3_766
O4 B2 C2 126.80(18) 3_766
C1 N1 S1 106.19(14) .
C6 N2 S1 106.10(14) .
B1 O1 C7 106.47(15) .
B1 O2 C8 108.79(15) .
B2 O3 C14 108.86(15) .
B2 O4 C13 106.45(15) .
N1 S1 N2 101.43(10) .
C202 C201 C206 120.0 .
C202 C201 H201 120.0 .
C206 C201 H201 120.0 .
C203 C202 C201 120.0 .
C203 C202 H202 120.0 .
C201 C202 H202 120.0 .
C202 C203 C204 120.0 .
C202 C203 H203 120.0 .
C204 C203 H203 120.0 .
C207 C204 C203 130.6(5) .
C207 C204 C205 109.3(5) .
C203 C204 C205 120.0 .
O201 C205 C206 128.8(5) .
O201 C205 C204 111.1(5) .
C206 C205 C204 120.0 .
C205 C206 C201 120.0 .
C205 C206 H206 120.0 .
C201 C206 H206 120.0 .
C208 C207 C204 101.8(8) .
C208 C207 H207 129.1 .
C204 C207 H207 129.1 .
C207 C208 O201 118.2(9) .
C207 C208 H208 120.9 .
O201 C208 H208 120.9 .
C205 O201 C208 99.5(6) .
Cl2B C23 Cl3A 97.7(8) .
Cl2B C23 Cl1A 109.9(6) .
Cl3A C23 Cl1A 114.2(3) .
Cl2B C23 Cl3B 111.9(4) .
Cl3A C23 Cl3B 14.3(8) .
Cl1A C23 Cl3B 108.4(7) .
Cl2B C23 Cl2A 11.9(9) .
Cl3A C23 Cl2A 109.2(2) .
Cl1A C23 Cl2A 106.5(4) .
Cl3B C23 Cl2A 123.3(9) .
Cl2B C23 Cl1B 118.3(9) .
Cl3A C23 Cl1B 106.6(7) .
Cl1A C23 Cl1B 9.8(9) .
Cl3B C23 Cl1B 99.6(13) .
Cl2A C23 Cl1B 115.8(8) .
Cl2B C23 H23 117.0 .
Cl3A C23 H23 109.0 .
Cl1A C23 H23 109.0 .
Cl3B C23 H23 100.0 .
Cl2A C23 H23 109.0 .
Cl1B C23 H23 107.2 .
Cl5A C24 Cl4A 110.31(13) .
Cl5A C24 Cl6A 110.85(12) .
Cl4A C24 Cl6A 110.16(12) .
Cl5A C24 H24 108.5 .
Cl4A C24 H24 108.5 .
Cl6A C24 H24 108.5 .

loop_
_geom_bond_atom_site_label_1
_geom_bond_atom_site_label_2
_geom_bond_distance
_geom_bond_site_symmetry_2
C1 N1 1.350(3) .
C1 C2 1.427(3) .
C1 C6 1.442(3) .
C2 C3 1.374(3) .
C2 B2 1.558(3) 3_766
C3 C4 1.415(3) .
C3 H3 0.9500 .
C4 C5 1.373(3) .
C4 H4 0.9500 .
C5 C6 1.426(3) .
C5 B1 1.560(3) .
C6 N2 1.349(3) .
C7 O1 1.456(2) .
C7 C18 1.512(3) .
C7 C8 1.559(3) .
C7 H7 1.0000 .
C8 O2 1.439(2) .
C8 C9 1.550(3) .
C8 H8 1.0000 .
C9 C20 1.523(3) .
C9 C10 1.524(3) .
C9 C19 1.539(3) .
C10 C11 1.390(3) .
C10 C18 1.395(3) .
C11 C12 1.393(3) .
C11 H11 0.9500 .
C12 C16 1.395(3) .
C12 C13 1.507(2) .
C13 O4 1.465(2) .
C13 C14 1.556(3) .
C13 H13 1.0000 .
C14 O3 1.439(2) .
C14 C15 1.542(3) .
C14 H14 1.0000 .
C15 C16 1.519(3) .
C15 C22 1.524(3) .
C15 C21 1.536(3) .
C16 C17 1.388(3) .
C17 C18 1.390(3) .
C17 H17 0.9500 .
C19 H19A 0.9800 .
C19 H19B 0.9800 .
C19 H19C 0.9800 .
C20 H20A 0.9800 .
C20 H20B 0.9800 .
C20 H20C 0.9800 .
C21 H21A 0.9800 .
C21 H21B 0.9800 .
C21 H21C 0.9800 .
C22 H22A 0.9800 .
C22 H22B 0.9800 .
C22 H22C 0.9800 .
B1 O1 1.368(3) .
B1 O2 1.369(3) .
B2 O3 1.367(3) .
B2 O4 1.370(3) .
B2 C2 1.558(3) 3_766
N1 S1 1.6164(19) .
N2 S1 1.6174(19) .
C201 C202 1.3900 .
C201 C206 1.3900 .
C201 H201 0.9500 .
C202 C203 1.3900 .
C202 H202 0.9500 .
C203 C204 1.3900 .
C203 H203 0.9500 .
C204 C207 1.376(10) .
C204 C205 1.3900 .
C205 O201 1.335(7) .
C205 C206 1.3900 .
C206 H206 0.9500 .
C207 C208 1.295(14) .
C207 H207 0.9500 .
C208 O201 1.417(12) .
C208 H208 0.9500 .
C23 Cl2B 1.680(12) .
C23 Cl3A 1.742(5) .
C23 Cl1A 1.748(8) .
C23 Cl3B 1.780(15) .
C23 Cl2A 1.781(5) .
C23 Cl1B 1.787(16) .
C23 H23 1.0000 .
C24 Cl5A 1.751(2) .
C24 Cl4A 1.757(2) .
C24 Cl6A 1.762(2) .
C24 H24 1.0000 .

loop_
_geom_torsion_atom_site_label_1
_geom_torsion_atom_site_label_2
_geom_torsion_atom_site_label_3
_geom_torsion_atom_site_label_4
_geom_torsion
_geom_torsion_site_symmetry_1
_geom_torsion_site_symmetry_4
N1 C1 C2 C3 178.5(2) . .
C6 C1 C2 C3 -1.0(3) . .
N1 C1 C2 B2 -7.8(3) . 3_766
C6 C1 C2 B2 172.67(18) . 3_766
C1 C2 C3 C4 1.1(3) . .
B2 C2 C3 C4 -173.03(19) 3_766 .
C2 C3 C4 C5 0.0(3) . .
C3 C4 C5 C6 -1.3(3) . .
C3 C4 C5 B1 174.17(19) . .
C4 C5 C6 N2 -178.8(2) . .
B1 C5 C6 N2 6.1(3) . .
C4 C5 C6 C1 1.3(3) . .
B1 C5 C6 C1 -173.74(18) . .
N1 C1 C6 N2 0.3(3) . .
C2 C1 C6 N2 179.92(19) . .
N1 C1 C6 C5 -179.78(18) . .
C2 C1 C6 C5 -0.2(3) . .
O1 C7 C8 O2 -12.20(17) . .
C18 C7 C8 O2 102.91(16) . .
O1 C7 C8 C9 -130.79(15) . .
C18 C7 C8 C9 -15.68(19) . .
O2 C8 C9 C20 31.2(2) . .
C7 C8 C9 C20 144.12(17) . .
O2 C8 C9 C10 -91.95(18) . .
C7 C8 C9 C10 21.00(19) . .
O2 C8 C9 C19 153.88(16) . .
C7 C8 C9 C19 -93.17(18) . .
C20 C9 C10 C11 39.6(3) . .
C19 C9 C10 C11 -84.0(2) . .
C8 C9 C10 C11 162.13(19) . .
C20 C9 C10 C18 -142.14(19) . .
C19 C9 C10 C18 94.2(2) . .
C8 C9 C10 C18 -19.7(2) . .
C18 C10 C11 C12 -1.6(3) . .
C9 C10 C11 C12 176.47(18) . .
C10 C11 C12 C16 -2.9(3) . .
C10 C11 C12 C13 173.65(18) . .
C11 C12 C13 O4 -60.7(2) . .
C16 C12 C13 O4 116.16(17) . .
C11 C12 C13 C14 -172.66(18) . .
C16 C12 C13 C14 4.2(2) . .
O4 C13 C14 O3 -11.58(18) . .
C12 C13 C14 O3 103.79(16) . .
O4 C13 C14 C15 -130.57(15) . .
C12 C13 C14 C15 -15.19(19) . .
O3 C14 C15 C16 -93.92(17) . .
C13 C14 C15 C16 19.60(18) . .
O3 C14 C15 C22 28.4(2) . .
C13 C14 C15 C22 141.88(17) . .
O3 C14 C15 C21 151.19(16) . .
C13 C14 C15 C21 -95.30(18) . .
C11 C12 C16 C17 4.5(3) . .
C13 C12 C16 C17 -172.62(17) . .
C11 C12 C16 C15 -174.13(17) . .
C13 C12 C16 C15 8.8(2) . .
C22 C15 C16 C17 41.5(3) . .
C21 C15 C16 C17 -82.3(2) . .
C14 C15 C16 C17 163.74(19) . .
C22 C15 C16 C12 -140.06(18) . .
C21 C15 C16 C12 96.2(2) . .
C14 C15 C16 C12 -17.8(2) . .
C12 C16 C17 C18 -1.4(3) . .
C15 C16 C17 C18 177.00(18) . .
C16 C17 C18 C10 -3.2(3) . .
C16 C17 C18 C7 171.98(18) . .
C11 C10 C18 C17 4.7(3) . .
C9 C10 C18 C17 -173.63(17) . .
C11 C10 C18 C7 -171.13(17) . .
C9 C10 C18 C7 10.5(2) . .
O1 C7 C18 C17 -60.0(2) . .
C8 C7 C18 C17 -172.09(18) . .
O1 C7 C18 C10 115.58(17) . .
C8 C7 C18 C10 3.5(2) . .
C4 C5 B1 O1 -166.12(19) . .
C6 C5 B1 O1 8.8(3) . .
C4 C5 B1 O2 11.1(3) . .
C6 C5 B1 O2 -173.95(18) . .
C2 C1 N1 S1 179.68(17) . .
C6 C1 N1 S1 -0.8(2) . .
C5 C6 N2 S1 -179.61(17) . .
C1 C6 N2 S1 0.3(2) . .
O2 B1 O1 C7 -8.2(2) . .
C5 B1 O1 C7 169.18(18) . .
C18 C7 O1 B1 -98.81(18) . .
C8 C7 O1 B1 12.29(18) . .
O1 B1 O2 C8 -0.2(2) . .
C5 B1 O2 C8 -177.68(16) . .
C9 C8 O2 B1 122.98(17) . .
C7 C8 O2 B1 7.74(19) . .
O4 B2 O3 C14 1.6(2) . .
C2 B2 O3 C14 -176.37(16) 3_766 .
C15 C14 O3 B2 122.01(17) . .
C13 C14 O3 B2 6.46(19) . .
O3 B2 O4 C13 -9.4(2) . .
C2 B2 O4 C13 168.34(18) 3_766 .
C12 C13 O4 B2 -98.83(17) . .
C14 C13 O4 B2 12.58(18) . .
C1 N1 S1 N2 0.84(17) . .
C6 N2 S1 N1 -0.65(18) . .
C206 C201 C202 C203 0.0 . .
C201 C202 C203 C204 0.0 . .
C202 C203 C204 C207 176.0(9) . .
C202 C203 C204 C205 0.0 . .
C207 C204 C205 O201 1.0(6) . .
C203 C204 C205 O201 177.7(6) . .
C207 C204 C205 C206 -176.8(7) . .
C203 C204 C205 C206 0.0 . .
O201 C205 C206 C201 -177.3(7) . .
C204 C205 C206 C201 0.0 . .
C202 C201 C206 C205 0.0 . .
C203 C204 C207 C208 -177.5(6) . .
C205 C204 C207 C208 -1.2(7) . .
C204 C207 C208 O201 1.1(9) . .
C206 C205 O201 C208 177.2(6) . .
C204 C205 O201 C208 -0.3(5) . .
C207 C208 O201 C205 -0.6(8) . .
